data_4327260
loop_
_publ_author_name
'Hirofumi Nakamura'
'Yukinari Sunatsuki'
'Masaaki Kojima'
'Naohide Matsumoto'

_publ_contact_author_email kojima@cc.okayama-u.ac.jp
_publ_contact_author_fax +81-86-251-7842
_publ_contact_author_name 'Masaaki KOJIMA'
_publ_contact_author_phone +81-86-251-7842
_publ_section_title
;
 Chiral Recognition and Conglomerate Crystallization Induced by
 Self-Organization of Cobalt(III) Complexes of a Tripodal Ligand
 Containing Three Imidazole Groups
;
_journal_name_full 'Inorganic Chemistry'
_journal_page_first 8170
_journal_page_last 8181
_journal_paper_doi 10.1021/ic070286+
_journal_volume 46
_journal_year 2007
_chemical_absolute_configuration 'CHOOSE rm ad rmad syn or unk'
_chemical_formula_moiety 'C18 H27.50 B1.50 Co F6 N10 O2.50 '
_chemical_formula_sum 'C18 H27.5 B1.5 Co F6 N10 O2.5'
_chemical_formula_weight 613.12
_space_group_IT_number 143
_symmetry_cell_setting trigonal
_symmetry_Int_Tables_number 143
_symmetry_space_group_name_Hall 'P 3'
_symmetry_space_group_name_H-M 'P 3'
_cell_angle_alpha 90.0000
_cell_angle_beta 90.0000
_cell_angle_gamma 120.0000
_cell_formula_units_Z 2
_cell_length_a 12.254(4)
_cell_length_b 12.254(4)
_cell_length_c 9.299(2)
_cell_measurement_reflns_used 10662
_cell_measurement_temperature 296.1
_cell_measurement_theta_max 27.5
_cell_measurement_theta_min 3.3
_cell_volume 1209.3(6)
_computing_cell_refinement PROCESS-AUTO
_computing_data_collection PROCESS-AUTO
_computing_data_reduction CrystalStructure
_computing_publication_material 'CrystalStructure 3.8'
_computing_structure_refinement SHELXL
_computing_structure_solution SIR2002
_diffrn_detector_area_resol_mean 10.00
_diffrn_measured_fraction_theta_full 0.996
_diffrn_measured_fraction_theta_max 0.996
_diffrn_measurement_device_type 'Rigaku RAXIS-RAPID'
_diffrn_measurement_method \w
_diffrn_radiation_type 'Mo K\a'
_diffrn_radiation_wavelength 0.71075
_diffrn_reflns_av_R_equivalents 0.035
_diffrn_reflns_limit_h_max 15
_diffrn_reflns_limit_h_min -15
_diffrn_reflns_limit_k_max 15
_diffrn_reflns_limit_k_min -15
_diffrn_reflns_limit_l_max 11
_diffrn_reflns_limit_l_min -12
_diffrn_reflns_number 11975
_diffrn_reflns_theta_full 27.48
_diffrn_reflns_theta_max 27.48
_exptl_absorpt_coefficient_mu 0.799
_exptl_absorpt_correction_T_max 0.887
_exptl_absorpt_correction_T_min 0.590
_exptl_absorpt_correction_type multi-scan
_exptl_absorpt_process_details
;
    Higashi, T. (1995). Program for Absorption Correction.
    Rigaku Corporation, Tokyo, Japan.
;
_exptl_crystal_colour red
_exptl_crystal_density_diffrn 1.684
_exptl_crystal_description unknown
_exptl_crystal_F_000 628.00
_exptl_crystal_size_max 0.20
_exptl_crystal_size_mid 0.20
_exptl_crystal_size_min 0.15
_refine_diff_density_max 0.74
_refine_diff_density_min -0.64
_refine_ls_abs_structure_details 'Flack, H. D. (1983), Acta Cryst. A39, 876-881.  1732 Friedel Pairs'
_refine_ls_abs_structure_Flack 0.24(2)
_refine_ls_extinction_method none
_refine_ls_goodness_of_fit_ref 1.116
_refine_ls_hydrogen_treatment refall
_refine_ls_number_parameters 232
_refine_ls_number_reflns 3574
_refine_ls_R_factor_gt 0.0564
_refine_ls_shift/su_max 0.0000
_refine_ls_structure_factor_coef Fsqd
_refine_ls_weighting_details 'w = 1/[\s^2^(Fo^2^)+(0.1105P)^2^+0.0592P] where P=(Fo^2^+2Fc^2^)/3'
_refine_ls_weighting_scheme calc
_refine_ls_wR_factor_ref 0.1591
_reflns_number_gt 3214
_reflns_number_total 3574
_reflns_threshold_expression F^2^>2.0\s(F^2^)
_cod_data_source_file ic0702862B2B-file001_3.cif
_cod_data_source_block '_060303n'
_cod_original_cell_volume 1209.2(6)
_cod_original_formula_sum 'C18 H27.50 B1.50 Co F6 N10 O2.50 '
_cod_database_code 4327260

loop_
_symmetry_equiv_pos_site_id
_symmetry_equiv_pos_as_xyz
1 +X,+Y,+Z
2 -Y,+X-Y,+Z
3 -X+Y,-X,+Z

loop_
_atom_site_label
_atom_site_type_symbol
_atom_site_fract_x
_atom_site_fract_y
_atom_site_fract_z
_atom_site_U_iso_or_equiv
_atom_site_adp_type
_atom_site_occupancy
_atom_site_symmetry_multiplicity
_atom_site_calc_flag
_atom_site_refinement_flags
Co(1) Co 0.6667 0.3333 -0.0737(15) 0.0267(2) Uani 1.00 3 d SP
Co(2) Co 0.0000 0.0000 0.1077(15) 0.0267(2) Uani 1.00 3 d SP
F(1) F 0.5657(11) 0.7661(9) 0.5430(19) 0.110(3) Uani 0.67 1 d P
F(2) F 0.4657(7) 0.5666(8) 0.4885(18) 0.100(2) Uani 0.67 1 d P
F(3) F 0.675(2) 0.711(2) 0.431(2) 0.217(7) Uiso 0.67 1 d P
F(4) F 0.6621(16) 0.6494(18) 0.545(2) 0.189(5) Uiso 0.67 1 d P
F(5) F 0.3333 0.6667 -0.227(3) 0.148(9) Uiso 0.50 3 d SP
F(6) F 0.3333 0.6667 0.240(9) 0.35(3) Uiso 0.50 3 d SP
F(7) F 0.3288(18) 0.5686(13) 0.012(2) 0.222(4) Uiso 1.00 1 d .
O(1) O 0.3333 0.6667 0.518(2) 0.121(4) Uani 1.00 3 d SP
O(2) O 0.5864 0.6751 0.3230 0.117 Uiso 0.33 1 d R
O(3) O 0.593(2) 0.650(2) 0.688(2) 0.121(7) Uiso 0.33 1 d P
O(4) O 0.4790 0.6125 0.2077 0.266 Uiso 0.33 1 d R
O(5) O 0.5206 0.7122 0.7450 0.254 Uiso 0.33 1 d R
N(1) N 0.6667 0.3333 0.2909(16) 0.0468(19) Uani 1.00 3 d SP
N(2) N 0.6283(3) 0.4484(3) 0.0330(15) 0.0339(7) Uani 1.00 1 d .
N(3) N 0.5295(3) 0.3140(3) -0.1897(15) 0.0331(7) Uani 1.00 1 d .
N(4) N 0.3910(4) 0.2950(4) -0.3521(15) 0.0472(9) Uani 1.00 1 d .
N(5) N 0.0000 0.0000 -0.2563(16) 0.050(2) Uani 1.00 3 d SP
N(6) N 0.0382(3) 0.1537(3) 0.0002(15) 0.0326(7) Uani 1.00 1 d .
N(7) N 0.1368(3) 0.1176(3) 0.2226(15) 0.0327(7) Uani 1.00 1 d .
N(8) N 0.2751(3) 0.2372(4) 0.3847(15) 0.0456(9) Uani 1.00 1 d .
C(1) C 0.6545(5) 0.4437(5) 0.2964(16) 0.0474(11) Uani 1.00 1 d .
C(2) C 0.6950(5) 0.5234(4) 0.1588(15) 0.0440(10) Uani 1.00 1 d .
C(3) C 0.5385(4) 0.4615(5) -0.0220(15) 0.0378(11) Uani 1.00 1 d .
C(4) C 0.4801(4) 0.3872(3) -0.1476(16) 0.0347(8) Uani 1.00 1 d .
C(5) C 0.4735(5) 0.2591(5) -0.3125(16) 0.0413(10) Uani 1.00 1 d .
C(6) C 0.3951(4) 0.3780(4) -0.2493(16) 0.0449(10) Uani 1.00 1 d .
C(7) C 0.0112(5) 0.1216(5) -0.2630(16) 0.0489(11) Uani 1.00 1 d .
C(8) C -0.0287(5) 0.1618(5) -0.1248(15) 0.0422(10) Uani 1.00 1 d .
C(9) C 0.1288(4) 0.2564(4) 0.0560(16) 0.0373(11) Uani 1.00 1 d .
C(10) C 0.1868(4) 0.2411(4) 0.1810(16) 0.0352(8) Uani 1.00 1 d .
C(11) C 0.1940(5) 0.1191(5) 0.3466(15) 0.0406(10) Uani 1.00 1 d .
C(12) C 0.2707(4) 0.3142(4) 0.2834(16) 0.0423(10) Uani 1.00 1 d .
B(1) B 0.5713(9) 0.6665(11) 0.516(2) 0.100(5) Uani 0.67 1 d P
B(2) B 0.3333 0.6667 -0.0713 0.069 Uiso 0.50 3 d R
B(3) B 0.3333 0.6667 0.1155 0.077 Uiso 0.50 3 d R
H(1) H 0.3442 0.2707 -0.4276 0.057 Uiso 1.00 1 c R
H(2) H 0.7047 0.4959 0.3759 0.057 Uiso 1.00 1 c R
H(3) H 0.5672 0.4180 0.3162 0.057 Uiso 1.00 1 c R
H(4) H 0.6781 0.5923 0.1691 0.053 Uiso 1.00 1 c R
H(5) H 0.7850 0.5592 0.1451 0.053 Uiso 1.00 1 c R
H(6) H 0.5135 0.5153 0.0173 0.045 Uiso 1.00 1 c R
H(7) H 0.4895 0.2034 -0.3639 0.050 Uiso 1.00 1 c R
H(8) H 0.3492 0.4197 -0.2491 0.054 Uiso 1.00 1 c R
H(9) H -0.0399 0.1225 -0.3422 0.059 Uiso 1.00 1 c R
H(10) H 0.0982 0.1835 -0.2841 0.059 Uiso 1.00 1 c R
H(11) H -0.0115 0.2477 -0.1354 0.051 Uiso 1.00 1 c R
H(12) H -0.1186 0.1079 -0.1105 0.051 Uiso 1.00 1 c R
H(13) H 0.1543 0.3352 0.0165 0.045 Uiso 1.00 1 c R
H(14) H 0.1790 0.0480 0.3982 0.049 Uiso 1.00 1 c R
H(15) H 0.3170 0.4018 0.2839 0.051 Uiso 1.00 1 c R

loop_
_atom_site_aniso_label
_atom_site_aniso_U_11
_atom_site_aniso_U_22
_atom_site_aniso_U_33
_atom_site_aniso_U_12
_atom_site_aniso_U_13
_atom_site_aniso_U_23
Co(1) 0.0314(3) 0.0314(3) 0.0174(4) 0.01571(16) 0.0000 0.0000
Co(2) 0.0319(3) 0.0319(3) 0.0163(4) 0.01598(16) 0.0000 0.0000
F(1) 0.159(8) 0.110(6) 0.117(6) 0.108(6) 0.036(5) 0.026(5)
F(2) 0.058(3) 0.093(5) 0.109(6) 0.007(3) -0.013(3) 0.007(4)
O(1) 0.047(2) 0.047(2) 0.268(14) 0.0234(11) 0.0000 0.0000
N(1) 0.055(3) 0.055(3) 0.031(4) 0.0273(15) 0.0000 0.0000
N(2) 0.0407(19) 0.0399(19) 0.0223(16) 0.0210(16) 0.0001(13) -0.0024(12)
N(3) 0.0353(17) 0.0414(18) 0.0208(15) 0.0178(15) -0.0034(12) -0.0030(12)
N(4) 0.049(2) 0.054(2) 0.032(2) 0.0207(19) -0.0140(16) -0.0014(16)
N(5) 0.049(3) 0.049(3) 0.052(5) 0.0245(15) 0.0000 0.0000
N(6) 0.0412(19) 0.0344(17) 0.0227(16) 0.0193(15) -0.0015(13) 0.0021(12)
N(7) 0.0360(17) 0.0391(18) 0.0221(16) 0.0182(15) -0.0019(12) -0.0003(12)
N(8) 0.043(2) 0.058(2) 0.034(2) 0.0238(19) -0.0098(15) -0.0119(17)
C(1) 0.061(3) 0.057(2) 0.026(2) 0.031(2) -0.0022(19) -0.0061(19)
C(2) 0.062(2) 0.040(2) 0.028(2) 0.024(2) -0.0064(18) -0.0109(17)
C(3) 0.044(2) 0.047(2) 0.029(2) 0.028(2) -0.0065(18) -0.0076(18)
C(4) 0.036(2) 0.036(2) 0.030(2) 0.0165(17) -0.0033(15) 0.0006(15)
C(5) 0.039(2) 0.048(2) 0.029(2) 0.016(2) -0.0076(17) -0.0054(18)
C(6) 0.040(2) 0.043(2) 0.047(2) 0.018(2) -0.0125(19) -0.0011(19)
C(7) 0.064(3) 0.059(3) 0.024(2) 0.031(2) -0.004(2) 0.0060(19)
C(8) 0.057(2) 0.052(2) 0.027(2) 0.034(2) -0.0062(18) 0.0023(17)
C(9) 0.037(2) 0.035(2) 0.037(2) 0.0152(19) -0.0078(18) -0.0024(18)
C(10) 0.035(2) 0.038(2) 0.031(2) 0.0173(17) -0.0034(15) -0.0025(15)
C(11) 0.042(2) 0.060(3) 0.023(2) 0.027(2) -0.0065(16) -0.0030(19)
C(12) 0.040(2) 0.042(2) 0.044(2) 0.0209(19) -0.0113(18) -0.0116(18)
B(1) 0.025(4) 0.043(5) 0.237(18) 0.021(3) 0.024(6) 0.055(7)

loop_
_atom_type_symbol
_atom_type_description
_atom_type_scat_dispersion_real
_atom_type_scat_dispersion_imag
_atom_type_scat_source
C C 0.003 0.002
;
International Tables for Crystallography
(1992, Vol. C, Tables 4.2.6.8 and 6.1.1.4)
;
H H 0.000 0.000
;
International Tables for Crystallography
(1992, Vol. C, Table 6.1.1.4)
;
N N 0.006 0.003
;
International Tables for Crystallography
(1992, Vol. C, Tables 4.2.6.8 and 6.1.1.4)
;
Co Co 0.349 0.972
;
International Tables for Crystallography
(1992, Vol. C, Tables 4.2.6.8 and 6.1.1.4)
;
F F 0.017 0.010
;
International Tables for Crystallography
(1992, Vol. C, Tables 4.2.6.8 and 6.1.1.4)
;
B B 0.001 0.001
;
International Tables for Crystallography
(1992, Vol. C, Tables 4.2.6.8 and 6.1.1.4)
;
O O 0.011 0.006
;
International Tables for Crystallography
(1992, Vol. C, Tables 4.2.6.8 and 6.1.1.4)
;

loop_
_geom_angle_atom_site_label_1
_geom_angle_atom_site_label_2
_geom_angle_atom_site_label_3
_geom_angle
_geom_angle_publ_flag
_geom_angle_site_symmetry_1
_geom_angle_site_symmetry_3
N(2) Co(1) N(2) 96.7(5) yes . 2_655
N(2) Co(1) N(2) 96.7(6) yes . 3_665
N(2) Co(1) N(3) 82.1(4) yes . .
N(2) Co(1) N(3) 173.3(5) yes . 2_655
N(2) Co(1) N(3) 90.0(3) yes . 3_665
N(2) Co(1) N(2) 96.7(5) yes 2_655 3_665
N(2) Co(1) N(3) 90.0(3) yes 2_655 .
N(2) Co(1) N(3) 82.1(3) yes 2_655 2_655
N(2) Co(1) N(3) 173.3(5) yes 2_655 3_665
N(2) Co(1) N(3) 173.3(5) yes 3_665 .
N(2) Co(1) N(3) 90.0(3) yes 3_665 2_655
N(2) Co(1) N(3) 82.1(3) yes 3_665 3_665
N(3) Co(1) N(3) 91.3(6) yes . 2_655
N(3) Co(1) N(3) 91.3(6) yes . 3_665
N(3) Co(1) N(3) 91.3(6) yes 2_655 3_665
N(6) Co(2) N(6) 96.5(5) yes . 2_555
N(6) Co(2) N(6) 96.5(6) yes . 3_555
N(6) Co(2) N(7) 82.1(3) yes . .
N(6) Co(2) N(7) 90.0(3) yes . 2_555
N(6) Co(2) N(7) 173.5(4) yes . 3_555
N(6) Co(2) N(6) 96.5(5) yes 2_555 3_555
N(6) Co(2) N(7) 173.5(5) yes 2_555 .
N(6) Co(2) N(7) 82.1(3) yes 2_555 2_555
N(6) Co(2) N(7) 90.0(3) yes 2_555 3_555
N(6) Co(2) N(7) 90.0(3) yes 3_555 .
N(6) Co(2) N(7) 173.5(5) yes 3_555 2_555
N(6) Co(2) N(7) 82.1(4) yes 3_555 3_555
N(7) Co(2) N(7) 91.5(6) yes . 2_555
N(7) Co(2) N(7) 91.5(6) yes . 3_555
N(7) Co(2) N(7) 91.5(6) yes 2_555 3_555
F(4) F(3) O(2) 125.1(15) yes . .
F(4) F(3) B(1) 57.3(15) yes . .
O(2) F(3) B(1) 82.4(15) yes . .
F(3) F(4) O(3) 127(2) yes . .
F(3) F(4) B(1) 65(2) yes . .
O(3) F(4) B(1) 70(2) yes . .
B(2) F(7) B(3) 72.7(9) yes . .
F(3) O(2) O(4) 171.1(9) yes . .
F(3) O(2) B(1) 48.3(9) yes . .
O(4) O(2) B(1) 128.0(3) yes . .
F(4) O(3) O(5) 138(2) yes . .
F(4) O(3) B(1) 45.9(12) yes . .
O(5) O(3) B(1) 96.4(18) yes . .
C(1) N(1) C(1) 119.9(3) yes . 2_655
C(1) N(1) C(1) 119.9(3) yes . 3_665
C(1) N(1) C(1) 119.9(3) yes 2_655 3_665
Co(1) N(2) C(2) 126.7(5) yes . .
Co(1) N(2) C(3) 114.4(9) yes . .
C(2) N(2) C(3) 118.8(8) yes . .
Co(1) N(3) C(4) 114.1(8) yes . .
Co(1) N(3) C(5) 138.3(6) yes . .
C(4) N(3) C(5) 107.0(8) yes . .
C(5) N(4) C(6) 107.2(10) yes . .
C(7) N(5) C(7) 119.8(4) yes . 2_555
C(7) N(5) C(7) 119.8(3) yes . 3_555
C(7) N(5) C(7) 119.8(4) yes 2_555 3_555
Co(2) N(6) C(8) 126.8(4) yes . .
Co(2) N(6) C(9) 113.7(9) yes . .
C(8) N(6) C(9) 119.4(7) yes . .
Co(2) N(7) C(10) 114.5(9) yes . .
Co(2) N(7) C(11) 138.5(5) yes . .
C(10) N(7) C(11) 106.5(7) yes . .
C(11) N(8) C(12) 107.7(10) yes . .
N(1) C(1) C(2) 114.7(10) yes . .
N(2) C(2) C(1) 111.5(5) yes . .
N(2) C(3) C(4) 115.4(8) yes . .
N(3) C(4) C(3) 113.9(8) yes . .
N(3) C(4) C(6) 108.4(10) yes . .
C(3) C(4) C(6) 137.2(6) yes . .
N(3) C(5) N(4) 110.6(9) yes . .
N(4) C(6) C(4) 106.6(7) yes . .
N(5) C(7) C(8) 114.6(10) yes . .
N(6) C(8) C(7) 111.5(7) yes . .
N(6) C(9) C(10) 116.1(7) yes . .
N(7) C(10) C(9) 113.5(7) yes . .
N(7) C(10) C(12) 107.6(10) yes . .
C(9) C(10) C(12) 138.5(5) yes . .
N(7) C(11) N(8) 110.1(8) yes . .
N(8) C(12) C(10) 108.0(6) yes . .
F(1) B(1) F(2) 115.9(12) yes . .
F(1) B(1) F(3) 102.5(15) yes . .
F(1) B(1) F(4) 126.1(15) yes . .
F(1) B(1) O(2) 101.2(15) yes . .
F(1) B(1) O(3) 90.7(19) yes . .
F(2) B(1) F(3) 124(2) yes . .
F(2) B(1) F(4) 115.9(14) yes . .
F(2) B(1) O(2) 83.3(14) yes . .
F(2) B(1) O(3) 103.0(16) yes . .
F(3) B(1) F(4) 57.7(16) yes . .
F(3) B(1) O(2) 49.3(12) yes . .
F(3) B(1) O(3) 116.0(17) yes . .
F(4) B(1) O(2) 98.6(16) yes . .
F(4) B(1) O(3) 64.2(18) yes . .
O(2) B(1) O(3) 162.7(14) yes . .
F(5) B(2) F(7) 123.5(7) yes . .
F(5) B(2) F(7) 123.5(7) yes . 2_665
F(5) B(2) F(7) 123.5(8) yes . 3_565
F(5) B(2) B(3) 180.0 yes . .
F(7) B(2) F(7) 92.5(10) yes . 2_665
F(7) B(2) F(7) 92.5(11) yes . 3_565
F(7) B(2) B(3) 56.6(7) yes . .
F(7) B(2) F(7) 92.5(11) yes 2_665 3_565
F(7) B(2) B(3) 56.5(7) yes 2_665 .
F(7) B(2) B(3) 56.5(8) yes 3_565 .
F(6) B(3) F(7) 129.2(7) yes . .
F(6) B(3) F(7) 129.3(6) yes . 2_665
F(6) B(3) F(7) 129.3(8) yes . 3_565
F(6) B(3) B(2) 179.948(2) yes . .
F(7) B(3) F(7) 84.2(9) yes . 2_665
F(7) B(3) F(7) 84.2(11) yes . 3_565
F(7) B(3) B(2) 50.7(7) yes . .
F(7) B(3) F(7) 84.2(10) yes 2_665 3_565
F(7) B(3) B(2) 50.7(6) yes 2_665 .
F(7) B(3) B(2) 50.7(8) yes 3_565 .
C(5) N(4) H(1) 126.4 no . .
C(6) N(4) H(1) 126.4 no . .
N(1) C(1) H(2) 108.6 no . .
N(1) C(1) H(3) 108.6 no . .
C(2) C(1) H(2) 108.6 no . .
C(2) C(1) H(3) 108.6 no . .
H(2) C(1) H(3) 107.6 no . .
N(2) C(2) H(4) 109.3 no . .
N(2) C(2) H(5) 109.3 no . .
C(1) C(2) H(4) 109.3 no . .
C(1) C(2) H(5) 109.3 no . .
H(4) C(2) H(5) 108.0 no . .
N(2) C(3) H(6) 122.3 no . .
C(4) C(3) H(6) 122.3 no . .
N(3) C(5) H(7) 124.7 no . .
N(4) C(5) H(7) 124.7 no . .
N(4) C(6) H(8) 126.7 no . .
C(4) C(6) H(8) 126.7 no . .
N(5) C(7) H(9) 108.6 no . .
N(5) C(7) H(10) 108.6 no . .
C(8) C(7) H(9) 108.6 no . .
C(8) C(7) H(10) 108.6 no . .
H(9) C(7) H(10) 107.6 no . .
N(6) C(8) H(11) 109.3 no . .
N(6) C(8) H(12) 109.3 no . .
C(7) C(8) H(11) 109.3 no . .
C(7) C(8) H(12) 109.3 no . .
H(11) C(8) H(12) 108.0 no . .
N(6) C(9) H(13) 122.0 no . .
C(10) C(9) H(13) 122.0 no . .
N(7) C(11) H(14) 124.9 no . .
N(8) C(11) H(14) 124.9 no . .
N(8) C(12) H(15) 126.0 no . .
C(10) C(12) H(15) 126.0 no . .

loop_
_geom_bond_atom_site_label_1
_geom_bond_atom_site_label_2
_geom_bond_distance
_geom_bond_publ_flag
_geom_bond_site_symmetry_2
Co(1) N(2) 1.964(11) yes .
Co(1) N(2) 1.964(10) yes 2_655
Co(1) N(2) 1.964(10) yes 3_665
Co(1) N(3) 1.910(12) yes .
Co(1) N(3) 1.910(12) yes 2_655
Co(1) N(3) 1.910(11) yes 3_665
Co(2) N(6) 1.970(10) yes .
Co(2) N(6) 1.970(10) yes 2_555
Co(2) N(6) 1.970(11) yes 3_555
Co(2) N(7) 1.901(11) yes .
Co(2) N(7) 1.901(12) yes 2_555
Co(2) N(7) 1.901(12) yes 3_555
F(1) B(1) 1.28(2) yes .
F(2) B(1) 1.287(12) yes .
F(3) F(4) 1.26(3) yes .
F(3) O(2) 1.38(2) yes .
F(3) B(1) 1.36(2) yes .
F(4) O(3) 1.58(3) yes .
F(4) B(1) 1.26(2) yes .
F(5) B(2) 1.45(3) yes .
F(6) B(3) 1.16(8) yes .
F(7) B(2) 1.408(19) yes .
F(7) B(3) 1.518(19) yes .
O(2) O(4) 1.569 yes .
O(2) B(1) 1.80(2) yes .
O(3) O(5) 1.52(3) yes .
O(3) B(1) 1.65(3) yes .
N(1) C(1) 1.434(7) yes .
N(1) C(1) 1.434(4) yes 2_655
N(1) C(1) 1.433(6) yes 3_665
N(2) C(2) 1.459(16) yes .
N(2) C(3) 1.294(11) yes .
N(3) C(4) 1.366(9) yes .
N(3) C(5) 1.329(18) yes .
N(4) C(5) 1.340(10) yes .
N(4) C(6) 1.378(15) yes .
N(5) C(7) 1.428(7) yes .
N(5) C(7) 1.428(4) yes 2_555
N(5) C(7) 1.428(7) yes 3_555
N(6) C(8) 1.454(17) yes .
N(6) C(9) 1.300(9) yes .
N(7) C(10) 1.374(8) yes .
N(7) C(11) 1.344(18) yes .
N(8) C(11) 1.330(8) yes .
N(8) C(12) 1.353(15) yes .
C(1) C(2) 1.533(18) yes .
C(3) C(4) 1.433(17) yes .
C(4) C(6) 1.368(15) yes .
C(7) C(8) 1.541(18) yes .
C(9) C(10) 1.422(18) yes .
C(10) C(12) 1.359(15) yes .
B(2) B(3) 1.737 yes .
N(4) H(1) 0.860 no .
C(1) H(2) 0.970 no .
C(1) H(3) 0.970 no .
C(2) H(4) 0.970 no .
C(2) H(5) 0.970 no .
C(3) H(6) 0.930 no .
C(5) H(7) 0.930 no .
C(6) H(8) 0.930 no .
C(7) H(9) 0.970 no .
C(7) H(10) 0.970 no .
C(8) H(11) 0.970 no .
C(8) H(12) 0.970 no .
C(9) H(13) 0.930 no .
C(11) H(14) 0.930 no .
C(12) H(15) 0.930 no .

loop_
_geom_contact_atom_site_label_1
_geom_contact_atom_site_label_2
_geom_contact_distance
_geom_contact_site_symmetry_2
F(1) F(2) 2.860(19) 2_665
F(1) F(5) 3.27(2) 1_556
F(1) O(1) 2.485(12) .
F(1) N(8) 3.324(13) 2_665
F(1) C(6) 3.398(17) 2_666
F(1) C(12) 3.162(18) 2_665
F(2) F(1) 2.860(14) 3_565
F(2) F(6) 3.38(6) .
F(2) O(1) 2.489(11) .
F(2) N(4) 3.327(14) 1_556
F(2) C(6) 3.168(19) 1_556
F(2) C(12) 3.394(14) .
F(3) N(8) 3.47(2) 3_665
F(3) C(1) 3.40(2) .
F(3) C(2) 3.51(2) .
F(3) C(10) 3.43(2) 2_665
F(3) C(11) 2.79(2) 3_665
F(3) C(12) 3.25(2) 2_665
F(4) N(4) 3.38(2) 3_666
F(4) C(1) 3.39(2) .
F(4) C(5) 2.93(2) 3_666
F(4) C(7) 3.33(2) 2_666
F(4) C(11) 3.36(2) 3_665
F(5) F(1) 3.27(2) 1_554
F(5) F(1) 3.27(2) 2_664
F(5) F(1) 3.27(2) 3_564
F(5) O(1) 2.36(4) 1_554
F(5) O(3) 3.38(3) 1_554
F(5) O(3) 3.38(3) 2_664
F(5) O(3) 3.38(2) 3_564
F(5) O(5) 2.088(4) 1_554
F(5) O(5) 2.088(4) 2_664
F(5) O(5) 2.088(4) 3_564
F(6) F(2) 3.38(6) .
F(6) F(2) 3.38(6) 2_665
F(6) F(2) 3.38(6) 3_565
F(6) O(1) 2.59(9) .
F(6) O(2) 3.15(2) .
F(6) O(2) 3.15(2) 2_665
F(6) O(2) 3.15(2) 3_565
F(6) O(4) 2.214(13) .
F(6) O(4) 2.214(13) 2_665
F(6) O(4) 2.214(13) 3_565
F(7) O(4) 2.45(2) .
F(7) O(4) 2.82(2) 3_565
F(7) O(5) 3.264(17) 1_554
F(7) O(5) 2.891(18) 3_564
F(7) C(3) 3.43(2) .
F(7) C(9) 3.382(14) .
O(1) F(1) 2.485(12) .
O(1) F(1) 2.485(15) 2_665
O(1) F(1) 2.485(9) 3_565
O(1) F(2) 2.489(11) .
O(1) F(2) 2.489(9) 2_665
O(1) F(2) 2.489(8) 3_565
O(1) F(5) 2.36(4) 1_556
O(1) F(6) 2.59(9) .
O(1) O(2) 3.551(13) .
O(1) O(2) 3.551(13) 2_665
O(1) O(2) 3.551(13) 3_565
O(1) O(5) 2.955(19) .
O(1) O(5) 2.955(19) 2_665
O(1) O(5) 2.955(19) 3_565
O(1) B(1) 2.917(13) .
O(1) B(1) 2.917(14) 2_665
O(1) B(1) 2.917(8) 3_565
O(2) F(6) 3.15(2) .
O(2) O(1) 3.551(13) .
O(2) C(1) 3.341(7) .
O(2) C(2) 3.167(9) .
O(2) C(9) 3.326(11) 2_665
O(2) C(10) 3.193(7) 2_665
O(2) C(12) 3.051(5) 2_665
O(3) F(5) 3.38(3) 1_556
O(3) C(3) 3.40(3) 1_556
O(3) C(4) 3.19(2) 1_556
O(3) C(5) 3.39(3) 3_666
O(3) C(6) 3.05(2) 1_556
O(3) C(7) 3.28(2) 2_666
O(3) C(8) 3.16(2) 2_666
O(4) F(6) 2.214(13) .
O(4) F(7) 2.45(2) .
O(4) F(7) 2.82(2) 2_665
O(4) C(2) 3.361(7) .
O(4) C(3) 3.141(11) .
O(4) C(9) 3.510(7) 2_665
O(4) C(12) 3.323(5) .
O(4) B(2) 3.397 .
O(4) B(3) 2.356 .
O(5) F(5) 2.088(4) 1_556
O(5) F(7) 3.264(17) 1_556
O(5) F(7) 2.89(2) 2_666
O(5) O(1) 2.955(19) .
O(5) O(5) 3.590 2_665
O(5) O(5) 3.590 3_565
O(5) C(6) 3.583(5) 1_556
O(5) C(6) 3.296(5) 2_666
O(5) B(2) 2.686 1_556
N(4) F(2) 3.327(14) 1_554
N(4) F(4) 3.38(2) 2_654
N(4) N(8) 2.739(18) 1_554
N(8) F(1) 3.324(17) 3_565
N(8) F(3) 3.47(2) 2_655
N(8) N(4) 2.739(18) 1_556
C(1) F(3) 3.40(2) .
C(1) F(4) 3.39(2) .
C(1) O(2) 3.341(7) .
C(2) F(3) 3.51(2) .
C(2) O(2) 3.167(9) .
C(2) O(4) 3.361(7) .
C(3) F(7) 3.43(2) .
C(3) O(3) 3.40(3) 1_554
C(3) O(4) 3.141(11) .
C(4) O(3) 3.19(2) 1_554
C(5) F(4) 2.93(2) 2_654
C(5) O(3) 3.39(2) 2_654
C(6) F(1) 3.398(19) 3_564
C(6) F(2) 3.168(19) 1_554
C(6) O(3) 3.05(2) 1_554
C(6) O(5) 3.583(5) 1_554
C(6) O(5) 3.296(6) 3_564
C(7) F(4) 3.33(2) 3_564
C(7) O(3) 3.28(3) 3_564
C(8) O(3) 3.16(2) 3_564
C(9) F(7) 3.382(14) .
C(9) O(2) 3.326(12) 3_565
C(9) O(4) 3.510(8) 3_565
C(10) F(3) 3.43(2) 3_565
C(10) O(2) 3.193(8) 3_565
C(11) F(3) 2.79(3) 2_655
C(11) F(4) 3.36(2) 2_655
C(12) F(1) 3.16(2) 3_565
C(12) F(2) 3.394(14) .
C(12) F(3) 3.25(2) 3_565
C(12) O(2) 3.051(6) 3_565
C(12) O(4) 3.323(5) .
B(1) O(1) 2.917(13) .
B(2) O(4) 3.397 .
B(2) O(4) 3.397 2_665
B(2) O(4) 3.397 3_565
B(2) O(5) 2.686 1_554
B(2) O(5) 2.686 2_664
B(2) O(5) 2.686 3_564
B(3) O(4) 2.356 .
B(3) O(4) 2.355 2_665
B(3) O(4) 2.355 3_565
F(1) H(1) 3.275 2_666
F(1) H(8) 2.724 2_666
F(1) H(10) 3.123 2_666
F(1) H(15) 2.928 2_665
F(2) H(1) 3.252 1_556
F(2) H(3) 3.114 .
F(2) H(8) 2.944 1_556
F(2) H(15) 2.709 .
F(3) H(2) 2.883 .
F(3) H(3) 3.322 .
F(3) H(4) 2.846 .
F(3) H(7) 3.331 3_666
F(3) H(9) 3.029 2_666
F(3) H(10) 3.455 2_666
F(3) H(14) 2.087 3_665
F(3) H(15) 3.369 2_665
F(4) H(1) 3.213 3_666
F(4) H(2) 2.694 .
F(4) H(3) 3.258 .
F(4) H(4) 3.587 .
F(4) H(7) 2.260 3_666
F(4) H(9) 2.702 2_666
F(4) H(10) 3.245 2_666
F(4) H(11) 3.176 2_666
F(4) H(14) 2.715 3_665
F(5) H(8) 3.135 .
F(5) H(8) 3.135 2_665
F(5) H(8) 3.135 3_565
F(6) H(15) 3.176 .
F(6) H(15) 3.176 2_665
F(6) H(15) 3.176 3_565
F(7) H(6) 2.651 .
F(7) H(8) 3.123 .
F(7) H(13) 2.577 .
F(7) H(15) 3.207 .
O(2) H(2) 3.216 .
O(2) H(3) 3.040 .
O(2) H(4) 2.341 .
O(2) H(6) 3.311 .
O(2) H(13) 3.235 2_665
O(2) H(14) 3.079 3_665
O(2) H(15) 3.345 .
O(2) H(15) 2.895 2_665
O(3) H(6) 3.389 1_556
O(3) H(7) 2.812 3_666
O(3) H(8) 2.971 1_556
O(3) H(8) 3.549 2_666
O(3) H(9) 3.081 2_666
O(3) H(10) 3.031 2_666
O(3) H(11) 2.364 2_666
O(3) H(13) 3.548 2_666
O(4) H(3) 3.231 .
O(4) H(4) 2.597 .
O(4) H(6) 2.288 .
O(4) H(13) 2.998 2_665
O(4) H(15) 2.446 .
O(4) H(15) 3.312 2_665
O(5) H(6) 3.469 1_556
O(5) H(8) 3.120 1_556
O(5) H(8) 2.384 2_666
O(5) H(10) 3.223 2_666
O(5) H(11) 2.903 2_666
O(5) H(13) 2.983 2_666
N(2) H(11) 3.486 2_665
N(3) H(11) 3.562 3_555
N(3) H(12) 3.342 3_555
N(4) H(2) 3.301 2_654
N(4) H(9) 2.978 3_555
N(4) H(10) 3.199 .
N(4) H(12) 3.070 3_555
N(6) H(4) 3.486 3_565
N(7) H(4) 3.565 2_655
N(7) H(5) 3.349 2_655
N(8) H(1) 1.893 1_556
N(8) H(2) 2.996 2_655
N(8) H(3) 3.192 .
N(8) H(5) 3.064 2_655
N(8) H(9) 3.297 3_556
C(1) H(7) 3.253 3_666
C(3) H(11) 3.275 2_665
C(4) H(12) 3.222 3_555
C(5) H(2) 3.024 2_654
C(5) H(9) 3.404 3_555
C(5) H(11) 3.294 3_555
C(5) H(12) 3.232 3_555
C(6) H(10) 3.217 .
C(6) H(12) 3.077 3_555
C(7) H(1) 3.548 2_555
C(7) H(14) 3.248 2_554
C(9) H(4) 3.283 3_565
C(10) H(5) 3.228 2_655
C(11) H(1) 2.798 1_556
C(11) H(2) 3.398 2_655
C(11) H(4) 3.289 2_655
C(11) H(5) 3.227 2_655
C(11) H(9) 3.016 3_556
C(12) H(1) 2.966 1_556
C(12) H(3) 3.207 .
C(12) H(5) 3.072 2_655
B(1) H(2) 3.486 .
B(1) H(3) 3.545 .
B(1) H(7) 3.362 3_666
B(1) H(9) 3.514 2_666
B(1) H(10) 3.549 2_666
B(1) H(14) 3.343 3_665
B(2) H(8) 3.539 .
B(2) H(8) 3.538 2_665
B(2) H(8) 3.538 3_565
B(3) H(15) 3.518 .
B(3) H(15) 3.517 2_665
B(3) H(15) 3.517 3_565
H(1) F(1) 3.275 3_564
H(1) F(2) 3.252 1_554
H(1) F(4) 3.213 2_654
H(1) N(8) 1.893 1_554
H(1) C(7) 3.548 3_555
H(1) C(11) 2.798 1_554
H(1) C(12) 2.966 1_554
H(1) H(2) 3.040 2_654
H(1) H(3) 3.386 1_554
H(1) H(9) 2.700 3_555
H(1) H(10) 2.964 .
H(1) H(12) 3.400 3_555
H(1) H(14) 2.940 1_554
H(1) H(15) 3.229 1_554
H(2) F(3) 2.883 .
H(2) F(4) 2.694 .
H(2) O(2) 3.216 .
H(2) N(4) 3.301 3_666
H(2) N(8) 2.996 3_665
H(2) C(5) 3.024 3_666
H(2) C(11) 3.398 3_665
H(2) B(1) 3.486 .
H(2) H(1) 3.040 3_666
H(2) H(7) 2.424 3_666
H(2) H(14) 3.456 3_665
H(3) F(2) 3.114 .
H(3) F(3) 3.322 .
H(3) F(4) 3.258 .
H(3) O(2) 3.040 .
H(3) O(4) 3.231 .
H(3) N(8) 3.192 .
H(3) C(12) 3.207 .
H(3) B(1) 3.545 .
H(3) H(1) 3.386 1_556
H(3) H(7) 3.365 3_666
H(3) H(15) 2.987 .
H(4) F(3) 2.846 .
H(4) F(4) 3.587 .
H(4) O(2) 2.341 .
H(4) O(4) 2.597 .
H(4) N(6) 3.486 2_665
H(4) N(7) 3.565 3_665
H(4) C(9) 3.283 2_665
H(4) C(11) 3.289 3_665
H(4) H(11) 3.240 2_665
H(4) H(12) 3.570 2_665
H(4) H(13) 3.196 2_665
H(4) H(14) 3.362 3_665
H(5) N(7) 3.349 3_665
H(5) N(8) 3.064 3_665
H(5) C(10) 3.228 3_665
H(5) C(11) 3.227 3_665
H(5) C(12) 3.072 3_665
H(5) H(11) 3.579 2_665
H(5) H(12) 3.290 2_665
H(5) H(15) 3.449 3_665
H(6) F(7) 2.651 .
H(6) O(2) 3.311 .
H(6) O(3) 3.389 1_554
H(6) O(4) 2.288 .
H(6) O(5) 3.469 1_554
H(6) H(11) 3.182 2_665
H(6) H(13) 3.223 2_665
H(6) H(15) 3.245 .
H(7) F(3) 3.331 2_654
H(7) F(4) 2.260 2_654
H(7) O(3) 2.812 2_654
H(7) C(1) 3.253 2_654
H(7) B(1) 3.362 2_654
H(7) H(2) 2.424 2_654
H(7) H(3) 3.365 2_654
H(7) H(9) 3.477 3_555
H(7) H(11) 3.373 3_555
H(8) F(1) 2.724 3_564
H(8) F(2) 2.944 1_554
H(8) F(5) 3.135 .
H(8) F(7) 3.123 .
H(8) O(3) 2.971 1_554
H(8) O(3) 3.549 3_564
H(8) O(5) 3.120 1_554
H(8) O(5) 2.384 3_564
H(8) B(2) 3.539 .
H(8) H(10) 3.006 .
H(8) H(12) 3.461 3_555
H(8) H(13) 3.225 .
H(9) F(3) 3.029 3_564
H(9) F(4) 2.702 3_564
H(9) O(3) 3.081 3_564
H(9) N(4) 2.978 2_555
H(9) N(8) 3.297 2_554
H(9) C(5) 3.404 2_555
H(9) C(11) 3.016 2_554
H(9) B(1) 3.514 3_564
H(9) H(1) 2.700 2_555
H(9) H(7) 3.477 2_555
H(9) H(14) 2.421 2_554
H(10) F(1) 3.123 3_564
H(10) F(3) 3.455 3_564
H(10) F(4) 3.245 3_564
H(10) O(3) 3.031 3_564
H(10) O(5) 3.223 3_564
H(10) N(4) 3.199 .
H(10) C(6) 3.217 .
H(10) B(1) 3.549 3_564
H(10) H(1) 2.964 .
H(10) H(8) 3.006 .
H(10) H(14) 3.346 2_554
H(11) F(4) 3.176 3_564
H(11) O(3) 2.364 3_564
H(11) O(5) 2.903 3_564
H(11) N(2) 3.486 3_565
H(11) N(3) 3.562 2_555
H(11) C(3) 3.275 3_565
H(11) C(5) 3.294 2_555
H(11) H(4) 3.240 3_565
H(11) H(5) 3.579 3_565
H(11) H(6) 3.182 3_565
H(11) H(7) 3.373 2_555
H(12) N(3) 3.342 2_555
H(12) N(4) 3.070 2_555
H(12) C(4) 3.222 2_555
H(12) C(5) 3.232 2_555
H(12) C(6) 3.077 2_555
H(12) H(1) 3.400 2_555
H(12) H(4) 3.570 3_565
H(12) H(5) 3.290 3_565
H(12) H(8) 3.461 2_555
H(13) F(7) 2.577 .
H(13) O(2) 3.235 3_565
H(13) O(3) 3.548 3_564
H(13) O(4) 2.998 3_565
H(13) O(5) 2.983 3_564
H(13) H(4) 3.196 3_565
H(13) H(6) 3.223 3_565
H(13) H(8) 3.225 .
H(14) F(3) 2.087 2_655
H(14) F(4) 2.715 2_655
H(14) O(2) 3.079 2_655
H(14) C(7) 3.248 3_556
H(14) B(1) 3.343 2_655
H(14) H(1) 2.940 1_556
H(14) H(2) 3.456 2_655
H(14) H(4) 3.362 2_655
H(14) H(9) 2.421 3_556
H(14) H(10) 3.346 3_556
H(15) F(1) 2.928 3_565
H(15) F(2) 2.709 .
H(15) F(3) 3.369 3_565
H(15) F(6) 3.176 .
H(15) F(7) 3.207 .
H(15) O(2) 3.345 .
H(15) O(2) 2.895 3_565
H(15) O(4) 2.446 .
H(15) O(4) 3.312 3_565
H(15) B(3) 3.518 .
H(15) H(1) 3.229 1_556
H(15) H(3) 2.987 .
H(15) H(5) 3.449 2_655
H(15) H(6) 3.245 .
